data_1552134
loop_
_publ_author_name
'Jayaraman, Selvakumar'
'Castillo Guel, Roberto Alexander'
'Malek, Kotiba'
'Arumugam, Kuppuswamy'

_publ_section_title
;
 Di-\m-acetato-bis{[3-benzyl-1-(2,4,6-trimethylphenyl)imidazol-2-ylidene]silver(I)}
;
_journal_coeditor_code PK4026
_journal_issue 7
_journal_name_full IUCrData
_journal_page_first x191003
_journal_paper_doi 10.1107/S2414314619010034
_journal_volume 4
_journal_year 2019
_chemical_formula_iupac '[Ag2 (C2 H3 O2)2 (C19 H20 N2)2]'
_chemical_formula_moiety 'C42 H46 Ag2 N4 O4'
_chemical_formula_sum 'C42 H46 Ag2 N4 O4'
_chemical_formula_weight 886.57
_chemical_name_common 1-(mesityl)-3-(benzyl)imidazole-2-silver(I)acetate
_chemical_name_systematic
;
Di-\m-acetato-bis{[3-benzyl-1-(2,4,6-trimethylphenyl)imidazol-2-\
ylidene]silver(I)}
;
_space_group_crystal_system triclinic
_space_group_IT_number 2
_space_group_name_Hall '-P 1'
_space_group_name_H-M_alt 'P -1'
_symmetry_space_group_name_Hall '-P 1'
_symmetry_space_group_name_H-M 'P -1'
_atom_sites_solution_hydrogens geom
_audit_creation_method
;
Olex2 1.2
(compiled 2017.03.28 svn.r3405 for OlexSys, GUI svn.r5335)
;
_cell_angle_alpha 65.065(6)
_cell_angle_beta 77.420(7)
_cell_angle_gamma 65.229(7)
_cell_formula_units_Z 1
_cell_length_a 9.078(2)
_cell_length_b 10.473(2)
_cell_length_c 12.236(3)
_cell_measurement_reflns_used 3884
_cell_measurement_temperature 183(2)
_cell_measurement_theta_max 22.81
_cell_measurement_theta_min 2.47
_cell_volume 956.6(4)
_computing_cell_refinement
;
APEX2 (Bruker, 2014)
;
_computing_data_collection
;
APEX2 (Bruker, 2014)
;
_computing_data_reduction
;
SAINT (Bruker, 2014)
;
_computing_molecular_graphics
;
OLEX2 (Dolomanov <i>et al.</i>,  2009)
;
_computing_publication_material
;
OLEX2 (Dolomanov <i>et al.</i>,  2009), PLATON (Spek, 2009) and
Mercury (Macrae <i>et al.</i>,  2006)
;
_computing_structure_refinement
;
SHELXL2014 (Sheldrick, 2015b)
;
_computing_structure_solution
;
SHELXT2014 (Sheldrick, 2015a)
;
_diffrn_ambient_temperature 183.15
_diffrn_measured_fraction_theta_full 0.992
_diffrn_measured_fraction_theta_max 0.992
_diffrn_measurement_device_type 'Bruker SMART X2S benchtop'
_diffrn_measurement_method '\w scans'
_diffrn_radiation_monochromator 'doubly curved silicon crystal'
_diffrn_radiation_source 'XOS X-beam microfocus source'
_diffrn_radiation_type MoK\a
_diffrn_radiation_wavelength 0.71073
_diffrn_reflns_av_R_equivalents 0.0562
_diffrn_reflns_av_unetI/netI 0.0456
_diffrn_reflns_limit_h_max 10
_diffrn_reflns_limit_h_min -10
_diffrn_reflns_limit_k_max 12
_diffrn_reflns_limit_k_min -12
_diffrn_reflns_limit_l_max 14
_diffrn_reflns_limit_l_min -14
_diffrn_reflns_number 15885
_diffrn_reflns_theta_full 25.020
_diffrn_reflns_theta_max 25.020
_diffrn_reflns_theta_min 2.308
_diffrn_standards_number 0
_exptl_absorpt_coefficient_mu 1.070
_exptl_absorpt_correction_T_max 1.0000
_exptl_absorpt_correction_T_min 0.7834
_exptl_absorpt_correction_type multi-scan
_exptl_absorpt_process_details
;
(<i>SADABS</i>; Krause <i>et al.</i>,  2015)
;
_exptl_crystal_colour colorless
_exptl_crystal_density_diffrn 1.539
_exptl_crystal_density_method 'not measured'
_exptl_crystal_description needle
_exptl_crystal_F_000 452
_exptl_crystal_size_max 0.64
_exptl_crystal_size_mid 0.26
_exptl_crystal_size_min 0.2
_refine_diff_density_max 0.778
_refine_diff_density_min -0.429
_refine_ls_extinction_method none
_refine_ls_goodness_of_fit_ref 1.051
_refine_ls_hydrogen_treatment constr
_refine_ls_matrix_type full
_refine_ls_number_parameters 239
_refine_ls_number_reflns 3354
_refine_ls_number_restraints 0
_refine_ls_restrained_S_all 1.051
_refine_ls_R_factor_all 0.0455
_refine_ls_R_factor_gt 0.0346
_refine_ls_shift/su_max 0.001
_refine_ls_shift/su_mean 0.000
_refine_ls_structure_factor_coef Fsqd
_refine_ls_weighting_details 'w=1/[\s^2^(Fo^2^)+(0.0318P)^2^+0.9398P] where P=(Fo^2^+2Fc^2^)/3'
_refine_ls_weighting_scheme calc
_refine_ls_wR_factor_gt 0.0752
_refine_ls_wR_factor_ref 0.0798
_reflns_number_gt 2837
_reflns_number_total 3354
_reflns_threshold_expression 'I > 2\s(I)'
_cod_data_source_file pk4026sup1.cif
_cod_data_source_block I
_cod_original_cell_volume 956.7(4)
_cod_database_code 1552134
_shelx_space_group_comment
;
The symmetry employed for this shelxl refinement is uniquely defined
by the following loop, which should always be used as a source of
symmetry information in preference to the above space-group names.
They are only intended as comments.
;
_shelx_estimated_absorpt_t_min 0.547
_shelx_estimated_absorpt_t_max 0.814

loop_
_space_group_symop_operation_xyz
'x, y, z'
'-x, -y, -z'

loop_
_atom_site_type_symbol
_atom_site_label
_atom_site_fract_x
_atom_site_fract_y
_atom_site_fract_z
_atom_site_U_iso_or_equiv
_atom_site_adp_type
_atom_site_calc_flag
_atom_site_occupancy
Ag Ag1 0.67227(4) 0.80738(3) 0.56178(3) 0.03206(12) Uani d 1
O O1 0.3866(3) 0.9810(3) 0.5928(2) 0.0339(6) Uani d 1
O O2 0.1564(3) 1.0757(3) 0.6868(3) 0.0416(7) Uani d 1
N N1 0.8628(3) 0.4584(3) 0.6776(3) 0.0238(6) Uani d 1
N N2 0.8626(3) 0.5700(3) 0.7896(3) 0.0240(7) Uani d 1
C C1 0.8045(4) 0.5972(4) 0.6853(3) 0.0236(8) Uani d 1
C C4 0.8287(4) 0.4281(4) 0.5811(3) 0.0288(8) Uani d 1
H H4A 0.9266 0.3556 0.5593 0.035 Uiso calc 1
H H4B 0.7985 0.5212 0.5105 0.035 Uiso calc 1
C C5 0.6935(4) 0.3665(4) 0.6172(3) 0.0256(8) Uani d 1
C C6 0.7160(5) 0.2350(4) 0.6026(3) 0.0324(9) Uani d 1
H H6 0.8166 0.1818 0.5741 0.039 Uiso calc 1
C C7 0.5909(5) 0.1818(4) 0.6298(4) 0.0376(10) Uani d 1
H H7 0.6080 0.0943 0.6182 0.045 Uiso calc 1
C C8 0.4421(5) 0.2568(4) 0.6736(3) 0.0354(9) Uani d 1
H H8 0.3585 0.2205 0.6925 0.042 Uiso calc 1
C C9 0.4189(5) 0.3870(4) 0.6892(4) 0.0358(9) Uani d 1
H H9 0.3186 0.4383 0.7194 0.043 Uiso calc 1
C C10 0.5421(4) 0.4429(4) 0.6607(3) 0.0320(9) Uani d 1
H H10 0.5234 0.5318 0.6707 0.038 Uiso calc 1
C C2 0.9553(4) 0.3484(4) 0.7744(3) 0.0308(9) Uani d 1
H H2 1.0077 0.2458 0.7880 0.037 Uiso calc 1
C C3 0.9553(4) 0.4173(4) 0.8454(3) 0.0317(9) Uani d 1
H H3 1.0071 0.3719 0.9175 0.038 Uiso calc 1
C C11 0.8354(4) 0.6847(4) 0.8361(3) 0.0239(8) Uani d 1
C C12 0.9159(4) 0.7872(4) 0.7781(3) 0.0253(8) Uani d 1
C C17 1.0252(5) 0.7852(5) 0.6671(4) 0.0416(10) Uani d 1
H H17A 0.9612 0.8202 0.6000 0.062 Uiso calc 1
H H17B 1.1011 0.6837 0.6802 0.062 Uiso calc 1
H H17C 1.0833 0.8503 0.6502 0.062 Uiso calc 1
C C13 0.8878(4) 0.8938(4) 0.8275(3) 0.0290(8) Uani d 1
H H13 0.9419 0.9610 0.7924 0.035 Uiso calc 1
C C14 0.7822(4) 0.9036(4) 0.9272(3) 0.0277(8) Uani d 1
C C15 0.7065(4) 0.7999(4) 0.9809(3) 0.0292(8) Uani d 1
H H15 0.6363 0.8050 1.0481 0.035 Uiso calc 1
C C16 0.7312(4) 0.6879(4) 0.9383(3) 0.0265(8) Uani d 1
C C19 0.6529(5) 0.5716(5) 1.0031(4) 0.0409(10) Uani d 1
H H19A 0.7295 0.4801 1.0545 0.061 Uiso calc 1
H H19B 0.6200 0.5507 0.9450 0.061 Uiso calc 1
H H19C 0.5596 0.6103 1.0510 0.061 Uiso calc 1
C C18 0.7545(5) 1.0233(5) 0.9749(4) 0.0432(11) Uani d 1
H H18A 0.8551 1.0086 1.0004 0.065 Uiso calc 1
H H18B 0.6768 1.0159 1.0423 0.065 Uiso calc 1
H H18C 0.7138 1.1216 0.9125 0.065 Uiso calc 1
C C20 0.2867(4) 0.9732(4) 0.6823(3) 0.0239(8) Uani d 1
C C21 0.3356(5) 0.8255(4) 0.7907(4) 0.0387(10) Uani d 1
H H21A 0.4238 0.8174 0.8277 0.058 Uiso calc 1
H H21B 0.3692 0.7421 0.7651 0.058 Uiso calc 1
H H21C 0.2447 0.8237 0.8479 0.058 Uiso calc 1

loop_
_atom_site_aniso_label
_atom_site_aniso_U_11
_atom_site_aniso_U_22
_atom_site_aniso_U_33
_atom_site_aniso_U_12
_atom_site_aniso_U_13
_atom_site_aniso_U_23
Ag1 0.0419(2) 0.01798(16) 0.03125(18) -0.00692(13) -0.01203(13) -0.00377(12)
O1 0.0329(15) 0.0224(13) 0.0305(15) -0.0037(12) -0.0004(13) -0.0024(11)
O2 0.0340(17) 0.0239(15) 0.0545(19) -0.0078(13) 0.0107(14) -0.0124(14)
N1 0.0225(16) 0.0170(15) 0.0297(17) -0.0057(12) -0.0006(13) -0.0088(13)
N2 0.0244(16) 0.0179(15) 0.0290(17) -0.0068(13) -0.0062(13) -0.0067(13)
C1 0.0231(19) 0.0199(18) 0.0257(19) -0.0100(15) -0.0027(15) -0.0040(15)
C4 0.032(2) 0.027(2) 0.031(2) -0.0120(17) 0.0036(17) -0.0157(17)
C5 0.031(2) 0.0229(19) 0.0235(19) -0.0097(16) -0.0057(16) -0.0069(16)
C6 0.041(2) 0.025(2) 0.030(2) -0.0099(18) -0.0005(18) -0.0113(17)
C7 0.049(3) 0.028(2) 0.042(2) -0.016(2) -0.012(2) -0.0131(19)
C8 0.040(3) 0.036(2) 0.032(2) -0.020(2) -0.0085(19) -0.0066(19)
C9 0.028(2) 0.037(2) 0.039(2) -0.0090(18) -0.0012(18) -0.0144(19)
C10 0.031(2) 0.027(2) 0.040(2) -0.0072(18) -0.0014(18) -0.0188(18)
C2 0.026(2) 0.0164(18) 0.043(2) -0.0017(16) -0.0081(17) -0.0081(17)
C3 0.031(2) 0.0168(18) 0.039(2) -0.0038(16) -0.0178(18) -0.0008(17)
C11 0.0218(19) 0.0195(18) 0.029(2) -0.0038(15) -0.0111(16) -0.0071(15)
C12 0.0222(19) 0.0215(18) 0.030(2) -0.0077(15) -0.0031(16) -0.0071(16)
C17 0.045(3) 0.041(2) 0.048(3) -0.026(2) 0.012(2) -0.022(2)
C13 0.030(2) 0.0222(19) 0.037(2) -0.0132(16) -0.0048(17) -0.0079(17)
C14 0.023(2) 0.0252(19) 0.032(2) -0.0050(16) -0.0059(16) -0.0093(17)
C15 0.030(2) 0.034(2) 0.0240(19) -0.0141(17) -0.0051(16) -0.0074(17)
C16 0.026(2) 0.0251(19) 0.026(2) -0.0101(16) -0.0092(16) -0.0019(16)
C19 0.051(3) 0.042(2) 0.037(2) -0.031(2) 0.000(2) -0.008(2)
C18 0.044(3) 0.044(3) 0.052(3) -0.018(2) -0.002(2) -0.026(2)
C20 0.029(2) 0.0200(19) 0.028(2) -0.0118(17) 0.0016(17) -0.0122(16)
C21 0.045(3) 0.029(2) 0.033(2) -0.0116(19) 0.0011(19) -0.0067(18)

loop_
_atom_type_symbol
_atom_type_description
_atom_type_scat_dispersion_real
_atom_type_scat_dispersion_imag
_atom_type_scat_source
C C 0.0033 0.0016 'International Tables Vol C Tables 4.2.6.8 and 6.1.1.4'
H H 0.0000 0.0000 'International Tables Vol C Tables 4.2.6.8 and 6.1.1.4'
Ag Ag -0.8971 1.1015 'International Tables Vol C Tables 4.2.6.8 and 6.1.1.4'
N N 0.0061 0.0033 'International Tables Vol C Tables 4.2.6.8 and 6.1.1.4'
O O 0.0106 0.0060 'International Tables Vol C Tables 4.2.6.8 and 6.1.1.4'

loop_
_geom_angle_atom_site_label_1
_geom_angle_atom_site_label_2
_geom_angle_atom_site_label_3
_geom_angle_site_symmetry_1
_geom_angle_site_symmetry_3
_geom_angle
O1 Ag1 O1 2_676 . 70.65(11)
C1 Ag1 O1 . . 127.22(11)
C1 Ag1 O1 . 2_676 161.35(12)
Ag1 O1 Ag1 2_676 . 109.35(11)
C20 O1 Ag1 . 2_676 117.5(2)
C20 O1 Ag1 . . 132.6(2)
C1 N1 C4 . . 124.6(3)
C1 N1 C2 . . 111.2(3)
C2 N1 C4 . . 124.1(3)
C1 N2 C3 . . 111.3(3)
C1 N2 C11 . . 124.8(3)
C3 N2 C11 . . 123.9(3)
N1 C1 Ag1 . . 129.0(2)
N2 C1 Ag1 . . 126.9(2)
N2 C1 N1 . . 104.0(3)
N1 C4 H4A . . 109.0
N1 C4 H4B . . 109.0
N1 C4 C5 . . 112.7(3)
H4A C4 H4B . . 107.8
C5 C4 H4A . . 109.0
C5 C4 H4B . . 109.0
C6 C5 C4 . . 120.6(3)
C6 C5 C10 . . 118.1(3)
C10 C5 C4 . . 121.2(3)
C5 C6 H6 . . 119.5
C7 C6 C5 . . 121.0(4)
C7 C6 H6 . . 119.5
C6 C7 H7 . . 119.6
C8 C7 C6 . . 120.7(3)
C8 C7 H7 . . 119.6
C7 C8 H8 . . 120.7
C7 C8 C9 . . 118.7(4)
C9 C8 H8 . . 120.7
C8 C9 H9 . . 119.4
C8 C9 C10 . . 121.3(4)
C10 C9 H9 . . 119.4
C5 C10 H10 . . 119.9
C9 C10 C5 . . 120.2(3)
C9 C10 H10 . . 119.9
N1 C2 H2 . . 126.4
C3 C2 N1 . . 107.2(3)
C3 C2 H2 . . 126.4
N2 C3 H3 . . 126.8
C2 C3 N2 . . 106.4(3)
C2 C3 H3 . . 126.8
C12 C11 N2 . . 119.1(3)
C16 C11 N2 . . 118.4(3)
C16 C11 C12 . . 122.5(3)
C11 C12 C17 . . 122.3(3)
C13 C12 C11 . . 116.9(3)
C13 C12 C17 . . 120.8(3)
C12 C17 H17A . . 109.5
C12 C17 H17B . . 109.5
C12 C17 H17C . . 109.5
H17A C17 H17B . . 109.5
H17A C17 H17C . . 109.5
H17B C17 H17C . . 109.5
C12 C13 H13 . . 118.7
C14 C13 C12 . . 122.6(3)
C14 C13 H13 . . 118.7
C13 C14 C18 . . 120.1(3)
C15 C14 C13 . . 118.1(3)
C15 C14 C18 . . 121.8(4)
C14 C15 H15 . . 118.7
C14 C15 C16 . . 122.6(4)
C16 C15 H15 . . 118.7
C11 C16 C19 . . 121.7(3)
C15 C16 C11 . . 117.3(3)
C15 C16 C19 . . 121.0(3)
C16 C19 H19A . . 109.5
C16 C19 H19B . . 109.5
C16 C19 H19C . . 109.5
H19A C19 H19B . . 109.5
H19A C19 H19C . . 109.5
H19B C19 H19C . . 109.5
C14 C18 H18A . . 109.5
C14 C18 H18B . . 109.5
C14 C18 H18C . . 109.5
H18A C18 H18B . . 109.5
H18A C18 H18C . . 109.5
H18B C18 H18C . . 109.5
O1 C20 C21 . . 115.9(3)
O2 C20 O1 . . 124.6(3)
O2 C20 C21 . . 119.5(3)
C20 C21 H21A . . 109.5
C20 C21 H21B . . 109.5
C20 C21 H21C . . 109.5
H21A C21 H21B . . 109.5
H21A C21 H21C . . 109.5
H21B C21 H21C . . 109.5

loop_
_geom_bond_atom_site_label_1
_geom_bond_atom_site_label_2
_geom_bond_site_symmetry_2
_geom_bond_distance
Ag1 O1 2_676 2.165(2)
Ag1 O1 . 2.525(3)
Ag1 C1 . 2.084(3)
O1 Ag1 2_676 2.165(2)
O1 C20 . 1.258(4)
O2 C20 . 1.230(4)
N1 C1 . 1.360(4)
N1 C4 . 1.467(4)
N1 C2 . 1.381(4)
N2 C1 . 1.360(4)
N2 C3 . 1.390(4)
N2 C11 . 1.446(4)
C4 H4A . 0.9700
C4 H4B . 0.9700
C4 C5 . 1.518(5)
C5 C6 . 1.387(5)
C5 C10 . 1.390(5)
C6 H6 . 0.9300
C6 C7 . 1.386(5)
C7 H7 . 0.9300
C7 C8 . 1.371(6)
C8 H8 . 0.9300
C8 C9 . 1.379(5)
C9 H9 . 0.9300
C9 C10 . 1.387(5)
C10 H10 . 0.9300
C2 H2 . 0.9300
C2 C3 . 1.343(5)
C3 H3 . 0.9300
C11 C12 . 1.407(5)
C11 C16 . 1.398(5)
C12 C17 . 1.500(5)
C12 C13 . 1.392(5)
C17 H17A . 0.9600
C17 H17B . 0.9600
C17 H17C . 0.9600
C13 H13 . 0.9300
C13 C14 . 1.390(5)
C14 C15 . 1.382(5)
C14 C18 . 1.505(5)
C15 H15 . 0.9300
C15 C16 . 1.393(5)
C16 C19 . 1.511(5)
C19 H19A . 0.9600
C19 H19B . 0.9600
C19 H19C . 0.9600
C18 H18A . 0.9600
C18 H18B . 0.9600
C18 H18C . 0.9600
C20 C21 . 1.516(5)
C21 H21A . 0.9600
C21 H21B . 0.9600
C21 H21C . 0.9600

loop_
_geom_contact_atom_site_label_1
_geom_contact_atom_site_label_2
_geom_contact_distance
Ag1 C1 2.084(3)
Ag1 O1 2.165(2)
O1 C20 1.258(4)
C20 O2 1.230(4)
C1 N1 1.360(4)
C2 C3 1.343(5)

_cod_database_fobs_code 1552134
